data_4028244
loop_
_publ_author_name
'Rajneesh Misra'
'Prabhat Gautam'
'Thaksen Jadhav'
'Shaikh M. Mobin'

_publ_section_title
;
 Donor-Acceptor Ferrocenyl-Substituted Benzothiadiazoles: Synthesis,
 Structure, and Properties
;
_journal_name_full 'Journal of Organic Chemistry'
_journal_page_first 4940
_journal_page_last 4948
_journal_paper_doi 10.1021/jo4005734
_journal_volume 78
_journal_year 2013
_chemical_formula_sum 'C36 H24 Fe2 N2 S'
_chemical_formula_weight 628.33
_chemical_name_systematic
;
 ?
;
_space_group_IT_number 2
_symmetry_cell_setting triclinic
_symmetry_space_group_name_Hall '-P 1'
_symmetry_space_group_name_H-M 'P -1'
_atom_sites_solution_hydrogens geom
_atom_sites_solution_primary direct
_atom_sites_solution_secondary difmap
_audit_creation_method SHELXL-97
_cell_angle_alpha 101.051(4)
_cell_angle_beta 104.151(4)
_cell_angle_gamma 102.601(4)
_cell_formula_units_Z 2
_cell_length_a 7.8356(3)
_cell_length_b 13.5503(6)
_cell_length_c 14.1937(7)
_cell_measurement_reflns_used 3794
_cell_measurement_temperature 150(2)
_cell_measurement_theta_max 32.4542
_cell_measurement_theta_min 3.0586
_cell_volume 1377.45(12)
_computing_cell_refinement 'CrysAlis RED, Oxford Diffraction Ltd.,'
_computing_data_collection 'CrysAlis CCD, Oxford Diffraction Ltd.,'
_computing_data_reduction 'CrysAlis RED, Oxford Diffraction Ltd.,'
_computing_molecular_graphics Ortep3
_computing_publication_material Shelx97
_computing_structure_refinement 'SHELXL-97 (Sheldrick, 1997)'
_computing_structure_solution 'SHELXS-97 (Sheldrick, 1997)'
_diffrn_ambient_temperature 150(2)
_diffrn_detector_area_resol_mean 15.9948
_diffrn_measured_fraction_theta_full 0.998
_diffrn_measured_fraction_theta_max 0.998
_diffrn_measurement_device_type 'OXFORD DIFFRACTION SUPER NOVA'
_diffrn_measurement_method \w/q-scan
_diffrn_radiation_monochromator graphite
_diffrn_radiation_source 'Micro-Focus (Mo) x-ray Source'
_diffrn_radiation_type MoK\a
_diffrn_radiation_wavelength 0.71073
_diffrn_reflns_av_R_equivalents 0.0296
_diffrn_reflns_av_sigmaI/netI 0.0406
_diffrn_reflns_limit_h_max 9
_diffrn_reflns_limit_h_min -9
_diffrn_reflns_limit_k_max 15
_diffrn_reflns_limit_k_min -16
_diffrn_reflns_limit_l_max 16
_diffrn_reflns_limit_l_min -16
_diffrn_reflns_number 11523
_diffrn_reflns_theta_full 25.00
_diffrn_reflns_theta_max 25.00
_diffrn_reflns_theta_min 3.06
_exptl_absorpt_coefficient_mu 1.159
_exptl_absorpt_correction_T_max 0.8099
_exptl_absorpt_correction_T_min 0.7010
_exptl_absorpt_correction_type multi-scan
_exptl_absorpt_process_details
;
CrysAlis RED, Oxford Diffraction Ltd.,
Version 1.171.31.7 (release 18-10-2006 CrysAlis171 .NET)
(compiled Oct 18 2006,16:28:17)
empirical absorption correction using spherical harmonics,
 implemented in SCALE3 ABSPACK scaling algorithm.
;
_exptl_crystal_colour orange
_exptl_crystal_density_diffrn 1.515
_exptl_crystal_description block
_exptl_crystal_F_000 644
_exptl_crystal_size_max 0.33
_exptl_crystal_size_mid 0.26
_exptl_crystal_size_min 0.19
_refine_diff_density_max 0.247
_refine_diff_density_min -0.273
_refine_diff_density_rms 0.049
_refine_ls_extinction_method none
_refine_ls_goodness_of_fit_ref 1.014
_refine_ls_hydrogen_treatment riding
_refine_ls_matrix_type full
_refine_ls_number_parameters 370
_refine_ls_number_reflns 4838
_refine_ls_number_restraints 0
_refine_ls_restrained_S_all 1.014
_refine_ls_R_factor_all 0.0600
_refine_ls_R_factor_gt 0.0396
_refine_ls_shift/su_max 0.001
_refine_ls_shift/su_mean 0.000
_refine_ls_structure_factor_coef Fsqd
_refine_ls_weighting_details 'calc w=1/[\s^2^(Fo^2^)+(0.0465P)^2^+0.2601P] where P=(Fo^2^+2Fc^2^)/3'
_refine_ls_weighting_scheme calc
_refine_ls_wR_factor_gt 0.0920
_refine_ls_wR_factor_ref 0.1045
_reflns_number_gt 3603
_reflns_number_total 4838
_reflns_threshold_expression >2sigma(I)
_cod_data_source_file jo4005734_si_002_2.cif
_cod_data_source_block rm058
_cod_original_cell_volume 1377.45(11)
_cod_database_code 4028244

loop_
_symmetry_equiv_pos_as_xyz
'x, y, z'
'-x, -y, -z'

loop_
_atom_site_label
_atom_site_type_symbol
_atom_site_fract_x
_atom_site_fract_y
_atom_site_fract_z
_atom_site_U_iso_or_equiv
_atom_site_adp_type
_atom_site_occupancy
_atom_site_symmetry_multiplicity
_atom_site_calc_flag
_atom_site_refinement_flags
Fe1 Fe 0.84027(6) -0.07027(3) -0.84407(3) 0.05484(16) Uani 1 1 d .
Fe2 Fe 0.46698(6) 0.39420(3) 0.30172(3) 0.05424(15) Uani 1 1 d .
S1 S 0.30987(17) 0.09008(10) -0.47662(9) 0.1011(4) Uani 1 1 d .
N1 N 0.4426(4) 0.0955(2) -0.5476(2) 0.0798(9) Uani 1 1 d .
N2 N 0.4405(5) 0.1751(2) -0.3746(2) 0.0843(10) Uani 1 1 d .
C1 C 0.6009(5) 0.1672(2) -0.4908(2) 0.0594(8) Uani 1 1 d .
C2 C 0.5989(5) 0.2126(2) -0.3922(2) 0.0596(8) Uani 1 1 d .
C3 C 0.7545(5) 0.2906(2) -0.3222(2) 0.0588(8) Uani 1 1 d .
C4 C 0.8998(5) 0.3206(3) -0.3572(3) 0.0670(9) Uani 1 1 d .
H4 H 1.0036 0.3750 -0.3140 0.080 Uiso 1 1 calc R
C5 C 0.9034(5) 0.2745(3) -0.4549(3) 0.0644(9) Uani 1 1 d .
H5 H 1.0102 0.2979 -0.4740 0.077 Uiso 1 1 calc R
C6 C 0.7595(5) 0.1982(2) -0.5220(2) 0.0560(8) Uani 1 1 d .
C7 C 0.7601(5) 0.1490(2) -0.6207(3) 0.0628(9) Uani 1 1 d .
C8 C 0.7529(5) 0.1041(2) -0.7031(3) 0.0594(8) Uani 1 1 d .
C9 C 0.7544(5) 0.3290(3) -0.2212(3) 0.0666(9) Uani 1 1 d .
C10 C 0.7510(5) 0.3553(3) -0.1368(3) 0.0713(10) Uani 1 1 d .
C11 C 0.7444(5) 0.3834(3) -0.0350(3) 0.0651(9) Uani 1 1 d .
C12 C 0.7461(5) 0.3123(3) 0.0227(3) 0.0684(9) Uani 1 1 d .
H12 H 0.7583 0.2452 -0.0041 0.082 Uiso 1 1 calc R
C13 C 0.7305(5) 0.3364(3) 0.1179(3) 0.0646(9) Uani 1 1 d .
H13 H 0.7329 0.2858 0.1559 0.078 Uiso 1 1 calc R
C14 C 0.7115(4) 0.4327(2) 0.1600(2) 0.0527(7) Uani 1 1 d .
C15 C 0.7137(8) 0.5025(3) 0.1035(3) 0.118(2) Uani 1 1 d .
H15 H 0.7040 0.5700 0.1310 0.142 Uiso 1 1 calc R
C16 C 0.7294(9) 0.4795(3) 0.0075(3) 0.128(2) Uani 1 1 d .
H16 H 0.7299 0.5310 -0.0295 0.153 Uiso 1 1 calc R
C17 C 0.6896(4) 0.4588(2) 0.2615(2) 0.0519(7) Uani 1 1 d .
C18 C 0.7402(4) 0.4094(3) 0.3395(2) 0.0575(8) Uani 1 1 d .
H18 H 0.7956 0.3536 0.3354 0.069 Uiso 1 1 calc R
C19 C 0.6947(5) 0.4566(3) 0.4241(2) 0.0656(9) Uani 1 1 d .
H19 H 0.7139 0.4385 0.4865 0.079 Uiso 1 1 calc R
C20 C 0.6160(5) 0.5354(3) 0.3991(2) 0.0667(9) Uani 1 1 d .
H20 H 0.5728 0.5798 0.4423 0.080 Uiso 1 1 calc R
C21 C 0.6110(4) 0.5382(2) 0.2995(2) 0.0599(8) Uani 1 1 d .
H21 H 0.5644 0.5842 0.2642 0.072 Uiso 1 1 calc R
C22 C 0.2889(5) 0.2893(4) 0.1763(3) 0.0854(12) Uani 1 1 d .
H22 H 0.3084 0.2741 0.1123 0.102 Uiso 1 1 calc R
C23 C 0.3364(6) 0.2391(3) 0.2531(4) 0.0913(13) Uani 1 1 d .
H23 H 0.3946 0.1845 0.2506 0.110 Uiso 1 1 calc R
C24 C 0.2820(6) 0.2845(4) 0.3340(3) 0.0897(13) Uani 1 1 d .
H24 H 0.2957 0.2653 0.3958 0.108 Uiso 1 1 calc R
C25 C 0.2056(5) 0.3613(4) 0.3091(3) 0.0869(12) Uani 1 1 d .
H25 H 0.1587 0.4046 0.3511 0.104 Uiso 1 1 calc R
C26 C 0.2078(5) 0.3655(4) 0.2112(3) 0.0859(12) Uani 1 1 d .
H26 H 0.1627 0.4115 0.1754 0.103 Uiso 1 1 calc R
C27 C 0.7348(4) 0.0499(2) -0.8030(2) 0.0541(8) Uani 1 1 d .
C28 C 0.5931(4) -0.0421(3) -0.8625(3) 0.0668(9) Uani 1 1 d .
H28 H 0.4954 -0.0781 -0.8424 0.080 Uiso 1 1 calc R
C29 C 0.6242(5) -0.0701(3) -0.9563(3) 0.0750(10) Uani 1 1 d .
H29 H 0.5502 -0.1283 -1.0107 0.090 Uiso 1 1 calc R
C30 C 0.7820(5) 0.0020(3) -0.9562(2) 0.0649(9) Uani 1 1 d .
H30 H 0.8326 0.0009 -1.0107 0.078 Uiso 1 1 calc R
C31 C 0.8536(5) 0.0762(2) -0.8625(2) 0.0583(8) Uani 1 1 d .
H31 H 0.9610 0.1333 -0.8422 0.070 Uiso 1 1 calc R
C32 C 0.9706(7) -0.1043(3) -0.7180(3) 0.0876(12) Uani 1 1 d .
H32 H 0.9807 -0.0697 -0.6511 0.105 Uiso 1 1 calc R
C33 C 0.8310(7) -0.1911(3) -0.7788(3) 0.0849(12) Uani 1 1 d .
H33 H 0.7294 -0.2263 -0.7610 0.102 Uiso 1 1 calc R
C34 C 0.8657(8) -0.2177(3) -0.8708(4) 0.1035(16) Uani 1 1 d .
H34 H 0.7919 -0.2745 -0.9266 0.124 Uiso 1 1 calc R
C35 C 1.0269(9) -0.1470(4) -0.8667(5) 0.118(2) Uani 1 1 d .
H35 H 1.0820 -0.1468 -0.9193 0.141 Uiso 1 1 calc R
C36 C 1.0944(6) -0.0757(4) -0.7708(5) 0.1060(16) Uani 1 1 d .
H36 H 1.2030 -0.0190 -0.7467 0.127 Uiso 1 1 calc R

loop_
_atom_site_aniso_label
_atom_site_aniso_U_11
_atom_site_aniso_U_22
_atom_site_aniso_U_33
_atom_site_aniso_U_23
_atom_site_aniso_U_13
_atom_site_aniso_U_12
Fe1 0.0650(3) 0.0489(3) 0.0612(3) 0.0181(2) 0.0316(2) 0.0196(2)
Fe2 0.0515(3) 0.0566(3) 0.0527(3) 0.0144(2) 0.0173(2) 0.0092(2)
S1 0.0928(8) 0.0989(8) 0.0977(9) 0.0128(7) 0.0443(7) -0.0083(7)
N1 0.084(2) 0.0742(19) 0.071(2) 0.0111(16) 0.0290(16) 0.0006(18)
N2 0.091(2) 0.081(2) 0.083(2) 0.0155(18) 0.0473(19) 0.0116(19)
C1 0.075(2) 0.0508(18) 0.056(2) 0.0171(15) 0.0242(17) 0.0171(17)
C2 0.072(2) 0.0564(19) 0.059(2) 0.0189(16) 0.0298(17) 0.0203(17)
C3 0.075(2) 0.0577(19) 0.050(2) 0.0157(15) 0.0214(16) 0.0260(18)
C4 0.066(2) 0.070(2) 0.061(2) 0.0121(17) 0.0182(17) 0.0157(18)
C5 0.065(2) 0.070(2) 0.064(2) 0.0212(18) 0.0265(17) 0.0186(19)
C6 0.070(2) 0.0513(18) 0.056(2) 0.0183(15) 0.0275(16) 0.0222(17)
C7 0.080(2) 0.0541(19) 0.062(2) 0.0170(16) 0.0312(18) 0.0215(18)
C8 0.073(2) 0.0535(18) 0.062(2) 0.0188(16) 0.0297(17) 0.0247(17)
C9 0.079(2) 0.065(2) 0.061(2) 0.0130(17) 0.0231(18) 0.0292(19)
C10 0.085(3) 0.073(2) 0.059(2) 0.0108(18) 0.0256(19) 0.029(2)
C11 0.080(2) 0.060(2) 0.057(2) 0.0098(17) 0.0289(17) 0.0174(18)
C12 0.079(2) 0.064(2) 0.073(2) 0.0133(18) 0.0344(19) 0.0334(19)
C13 0.078(2) 0.068(2) 0.064(2) 0.0233(17) 0.0331(18) 0.0354(19)
C14 0.0557(19) 0.0448(16) 0.0531(19) 0.0114(14) 0.0175(14) 0.0045(14)
C15 0.253(6) 0.050(2) 0.081(3) 0.023(2) 0.091(4) 0.048(3)
C16 0.275(7) 0.066(3) 0.081(3) 0.032(2) 0.100(4) 0.062(3)
C17 0.0483(18) 0.0480(16) 0.0543(19) 0.0098(14) 0.0169(14) 0.0046(14)
C18 0.0489(18) 0.065(2) 0.057(2) 0.0179(16) 0.0132(14) 0.0123(16)
C19 0.063(2) 0.078(2) 0.049(2) 0.0152(17) 0.0154(15) 0.0107(19)
C20 0.072(2) 0.062(2) 0.056(2) -0.0007(17) 0.0265(17) 0.0052(18)
C21 0.066(2) 0.0484(17) 0.062(2) 0.0113(15) 0.0221(16) 0.0090(16)
C22 0.064(2) 0.097(3) 0.067(3) -0.001(2) 0.0168(19) -0.011(2)
C23 0.069(3) 0.052(2) 0.132(4) 0.012(2) 0.018(3) -0.0030(19)
C24 0.075(3) 0.096(3) 0.088(3) 0.039(3) 0.020(2) -0.007(2)
C25 0.057(2) 0.103(3) 0.093(3) 0.010(3) 0.033(2) 0.009(2)
C26 0.052(2) 0.102(3) 0.095(3) 0.041(3) 0.005(2) 0.008(2)
C27 0.060(2) 0.0540(17) 0.057(2) 0.0184(15) 0.0244(15) 0.0227(16)
C28 0.051(2) 0.076(2) 0.074(2) 0.0166(19) 0.0269(17) 0.0146(18)
C29 0.074(2) 0.082(2) 0.059(2) 0.0018(19) 0.0182(18) 0.017(2)
C30 0.076(2) 0.082(2) 0.053(2) 0.0269(18) 0.0307(17) 0.034(2)
C31 0.064(2) 0.0541(18) 0.067(2) 0.0263(16) 0.0269(16) 0.0201(16)
C32 0.107(4) 0.091(3) 0.084(3) 0.038(2) 0.030(3) 0.052(3)
C33 0.121(4) 0.065(2) 0.094(3) 0.039(2) 0.054(3) 0.034(2)
C34 0.180(5) 0.060(2) 0.102(3) 0.030(2) 0.074(3) 0.054(3)
C35 0.169(5) 0.113(4) 0.168(5) 0.090(4) 0.125(5) 0.104(4)
C36 0.078(3) 0.097(3) 0.170(5) 0.068(4) 0.038(3) 0.049(3)

loop_
_atom_type_symbol
_atom_type_description
_atom_type_scat_dispersion_real
_atom_type_scat_dispersion_imag
_atom_type_scat_source
C C 0.0033 0.0016 'International Tables Vol C Tables 4.2.6.8 and 6.1.1.4'
H H 0.0000 0.0000 'International Tables Vol C Tables 4.2.6.8 and 6.1.1.4'
N N 0.0061 0.0033 'International Tables Vol C Tables 4.2.6.8 and 6.1.1.4'
S S 0.1246 0.1234 'International Tables Vol C Tables 4.2.6.8 and 6.1.1.4'
Fe Fe 0.3463 0.8444 'International Tables Vol C Tables 4.2.6.8 and 6.1.1.4'

loop_
_geom_angle_atom_site_label_1
_geom_angle_atom_site_label_2
_geom_angle_atom_site_label_3
_geom_angle
C28 Fe1 C35 158.3(2)
C28 Fe1 C29 40.77(13)
C35 Fe1 C29 123.1(2)
C28 Fe1 C32 121.63(17)
C35 Fe1 C32 67.80(19)
C29 Fe1 C32 156.71(19)
C28 Fe1 C34 121.7(2)
C35 Fe1 C34 40.18(19)
C29 Fe1 C34 106.57(19)
C32 Fe1 C34 67.42(18)
C28 Fe1 C33 105.97(17)
C35 Fe1 C33 67.77(18)
C29 Fe1 C33 120.94(19)
C32 Fe1 C33 39.95(16)
C34 Fe1 C33 40.29(15)
C28 Fe1 C27 41.22(12)
C35 Fe1 C27 159.6(2)
C29 Fe1 C27 68.70(13)
C32 Fe1 C27 108.25(15)
C34 Fe1 C27 158.71(18)
C33 Fe1 C27 122.98(14)
C28 Fe1 C31 69.28(14)
C35 Fe1 C31 123.39(18)
C29 Fe1 C31 68.37(15)
C32 Fe1 C31 125.57(17)
C34 Fe1 C31 158.06(16)
C33 Fe1 C31 160.77(15)
C27 Fe1 C31 41.35(12)
C28 Fe1 C30 68.48(14)
C35 Fe1 C30 108.62(17)
C29 Fe1 C30 40.32(14)
C32 Fe1 C30 161.96(18)
C34 Fe1 C30 122.11(17)
C33 Fe1 C30 156.85(17)
C27 Fe1 C30 68.55(13)
C31 Fe1 C30 40.38(12)
C28 Fe1 C36 158.2(2)
C35 Fe1 C36 40.7(2)
C29 Fe1 C36 160.5(2)
C32 Fe1 C36 40.37(17)
C34 Fe1 C36 67.9(2)
C33 Fe1 C36 67.82(19)
C27 Fe1 C36 123.29(19)
C31 Fe1 C36 109.32(17)
C30 Fe1 C36 125.40(19)
C22 Fe2 C23 40.76(17)
C22 Fe2 C18 122.04(15)
C23 Fe2 C18 107.37(16)
C22 Fe2 C26 40.45(16)
C23 Fe2 C26 68.11(18)
C18 Fe2 C26 157.95(16)
C22 Fe2 C25 67.74(16)
C23 Fe2 C25 67.30(18)
C18 Fe2 C25 159.60(17)
C26 Fe2 C25 40.50(16)
C22 Fe2 C17 106.19(14)
C23 Fe2 C17 122.23(16)
C18 Fe2 C17 40.89(12)
C26 Fe2 C17 121.80(16)
C25 Fe2 C17 158.84(18)
C22 Fe2 C20 159.32(19)
C23 Fe2 C20 159.00(19)
C18 Fe2 C20 67.84(14)
C26 Fe2 C20 124.07(18)
C25 Fe2 C20 109.62(15)
C17 Fe2 C20 68.48(12)
C22 Fe2 C21 122.43(17)
C23 Fe2 C21 158.87(18)
C18 Fe2 C21 68.65(13)
C26 Fe2 C21 107.34(16)
C25 Fe2 C21 123.54(17)
C17 Fe2 C21 41.19(12)
C20 Fe2 C21 40.51(13)
C22 Fe2 C24 67.78(17)
C23 Fe2 C24 40.29(16)
C18 Fe2 C24 124.03(17)
C26 Fe2 C24 67.39(18)
C25 Fe2 C24 39.28(17)
C17 Fe2 C24 159.21(17)
C20 Fe2 C24 124.12(16)
C21 Fe2 C24 158.91(17)
C22 Fe2 C19 158.38(18)
C23 Fe2 C19 122.88(18)
C18 Fe2 C19 40.54(12)
C26 Fe2 C19 160.05(17)
C25 Fe2 C19 124.36(15)
C17 Fe2 C19 68.74(13)
C20 Fe2 C19 40.23(14)
C21 Fe2 C19 68.45(14)
C24 Fe2 C19 109.10(16)
N2 S1 N1 101.11(16)
C1 N1 S1 105.7(2)
C2 N2 S1 106.3(2)
N1 C1 C2 113.5(3)
N1 C1 C6 125.8(3)
C2 C1 C6 120.7(3)
N2 C2 C1 113.4(3)
N2 C2 C3 125.5(3)
C1 C2 C3 121.1(3)
C4 C3 C2 115.9(3)
C4 C3 C9 124.1(3)
C2 C3 C9 120.0(3)
C3 C4 C5 123.2(3)
C3 C4 H4 118.4
C5 C4 H4 118.4
C6 C5 C4 122.2(3)
C6 C5 H5 118.9
C4 C5 H5 118.9
C5 C6 C1 116.9(3)
C5 C6 C7 123.5(3)
C1 C6 C7 119.6(3)
C8 C7 C6 176.6(4)
C7 C8 C27 177.2(4)
C10 C9 C3 176.3(4)
C9 C10 C11 178.0(4)
C16 C11 C12 117.2(3)
C16 C11 C10 121.9(4)
C12 C11 C10 120.8(3)
C13 C12 C11 121.3(3)
C13 C12 H12 119.3
C11 C12 H12 119.3
C12 C13 C14 121.4(3)
C12 C13 H13 119.3
C14 C13 H13 119.3
C15 C14 C13 116.7(3)
C15 C14 C17 121.2(3)
C13 C14 C17 122.1(3)
C14 C15 C16 122.6(3)
C14 C15 H15 118.7
C16 C15 H15 118.7
C11 C16 C15 120.7(4)
C11 C16 H16 119.6
C15 C16 H16 119.6
C18 C17 C21 107.0(3)
C18 C17 C14 126.6(3)
C21 C17 C14 126.4(3)
C18 C17 Fe2 69.28(17)
C21 C17 Fe2 69.56(17)
C14 C17 Fe2 125.7(2)
C19 C18 C17 108.9(3)
C19 C18 Fe2 70.31(18)
C17 C18 Fe2 69.82(17)
C19 C18 H18 125.5
C17 C18 H18 125.5
Fe2 C18 H18 125.9
C20 C19 C18 107.5(3)
C20 C19 Fe2 69.67(19)
C18 C19 Fe2 69.16(17)
C20 C19 H19 126.3
C18 C19 H19 126.3
Fe2 C19 H19 126.5
C19 C20 C21 109.3(3)
C19 C20 Fe2 70.10(19)
C21 C20 Fe2 69.82(17)
C19 C20 H20 125.3
C21 C20 H20 125.3
Fe2 C20 H20 126.3
C20 C21 C17 107.3(3)
C20 C21 Fe2 69.67(19)
C17 C21 Fe2 69.24(17)
C20 C21 H21 126.3
C17 C21 H21 126.3
Fe2 C21 H21 126.3
C26 C22 C23 107.8(4)
C26 C22 Fe2 70.0(2)
C23 C22 Fe2 69.7(2)
C26 C22 H22 126.1
C23 C22 H22 126.1
Fe2 C22 H22 125.7
C24 C23 C22 107.5(4)
C24 C23 Fe2 70.5(2)
C22 C23 Fe2 69.5(2)
C24 C23 H23 126.3
C22 C23 H23 126.3
Fe2 C23 H23 125.3
C25 C24 C23 108.5(4)
C25 C24 Fe2 70.0(2)
C23 C24 Fe2 69.2(2)
C25 C24 H24 125.8
C23 C24 H24 125.8
Fe2 C24 H24 126.6
C24 C25 C26 108.9(4)
C24 C25 Fe2 70.7(2)
C26 C25 Fe2 69.6(2)
C24 C25 H25 125.5
C26 C25 H25 125.5
Fe2 C25 H25 125.7
C22 C26 C25 107.3(4)
C22 C26 Fe2 69.5(2)
C25 C26 Fe2 69.9(2)
C22 C26 H26 126.4
C25 C26 H26 126.4
Fe2 C26 H26 125.8
C8 C27 C28 125.6(3)
C8 C27 C31 127.2(3)
C28 C27 C31 107.2(3)
C8 C27 Fe1 126.7(2)
C28 C27 Fe1 68.86(17)
C31 C27 Fe1 69.37(16)
C29 C28 C27 107.7(3)
C29 C28 Fe1 69.7(2)
C27 C28 Fe1 69.92(17)
C29 C28 H28 126.2
C27 C28 H28 126.2
Fe1 C28 H28 125.8
C30 C29 C28 108.8(3)
C30 C29 Fe1 70.3(2)
C28 C29 Fe1 69.5(2)
C30 C29 H29 125.6
C28 C29 H29 125.6
Fe1 C29 H29 126.1
C29 C30 C31 108.8(3)
C29 C30 Fe1 69.4(2)
C31 C30 Fe1 69.82(18)
C29 C30 H30 125.6
C31 C30 H30 125.6
Fe1 C30 H30 126.8
C30 C31 C27 107.5(3)
C30 C31 Fe1 69.80(19)
C27 C31 Fe1 69.28(17)
C30 C31 H31 126.2
C27 C31 H31 126.2
Fe1 C31 H31 126.2
C33 C32 C36 109.0(4)
C33 C32 Fe1 70.2(2)
C36 C32 Fe1 70.2(3)
C33 C32 H32 125.5
C36 C32 H32 125.5
Fe1 C32 H32 125.6
C32 C33 C34 107.9(4)
C32 C33 Fe1 69.8(2)
C34 C33 Fe1 69.7(2)
C32 C33 H33 126.1
C34 C33 H33 126.1
Fe1 C33 H33 125.9
C35 C34 C33 108.3(4)
C35 C34 Fe1 69.8(2)
C33 C34 Fe1 70.0(2)
C35 C34 H34 125.9
C33 C34 H34 125.9
Fe1 C34 H34 125.9
C34 C35 C36 108.0(4)
C34 C35 Fe1 70.0(2)
C36 C35 Fe1 70.1(2)
C34 C35 H35 126.0
C36 C35 H35 126.0
Fe1 C35 H35 125.6
C32 C36 C35 106.8(5)
C32 C36 Fe1 69.4(2)
C35 C36 Fe1 69.2(3)
C32 C36 H36 126.6
C35 C36 H36 126.6
Fe1 C36 H36 126.3

loop_
_geom_bond_atom_site_label_1
_geom_bond_atom_site_label_2
_geom_bond_distance
Fe1 C28 2.019(3)
Fe1 C35 2.022(4)
Fe1 C29 2.022(4)
Fe1 C32 2.022(4)
Fe1 C34 2.024(4)
Fe1 C33 2.027(4)
Fe1 C27 2.033(3)
Fe1 C31 2.034(3)
Fe1 C30 2.034(3)
Fe1 C36 2.033(4)
Fe2 C22 2.022(4)
Fe2 C23 2.025(4)
Fe2 C18 2.029(3)
Fe2 C26 2.028(4)
Fe2 C25 2.032(4)
Fe2 C17 2.036(3)
Fe2 C20 2.039(3)
Fe2 C21 2.041(3)
Fe2 C24 2.042(4)
Fe2 C19 2.044(3)
S1 N2 1.611(3)
S1 N1 1.615(3)
N1 C1 1.348(4)
N2 C2 1.337(4)
C1 C2 1.422(4)
C1 C6 1.425(4)
C2 C3 1.426(4)
C3 C4 1.363(4)
C3 C9 1.429(4)
C4 C5 1.418(4)
C4 H4 0.9500
C5 C6 1.355(4)
C5 H5 0.9500
C6 C7 1.432(4)
C7 C8 1.193(4)
C8 C27 1.423(4)
C9 C10 1.191(4)
C10 C11 1.440(4)
C11 C16 1.369(5)
C11 C12 1.379(5)
C12 C13 1.369(4)
C12 H12 0.9500
C13 C14 1.382(4)
C13 H13 0.9500
C14 C15 1.352(5)
C14 C17 1.478(4)
C15 C16 1.380(5)
C15 H15 0.9500
C16 H16 0.9500
C17 C18 1.420(4)
C17 C21 1.434(4)
C18 C19 1.411(4)
C18 H18 0.9500
C19 C20 1.404(5)
C19 H19 0.9500
C20 C21 1.412(4)
C20 H20 0.9500
C21 H21 0.9500
C22 C26 1.400(6)
C22 C23 1.409(6)
C22 H22 0.9500
C23 C24 1.401(6)
C23 H23 0.9500
C24 C25 1.369(6)
C24 H24 0.9500
C25 C26 1.405(5)
C25 H25 0.9500
C26 H26 0.9500
C27 C28 1.426(4)
C27 C31 1.436(4)
C28 C29 1.408(5)
C28 H28 0.9500
C29 C30 1.398(5)
C29 H29 0.9500
C30 C31 1.404(4)
C30 H30 0.9500
C31 H31 0.9500
C32 C33 1.383(6)
C32 C36 1.399(6)
C32 H32 0.9500
C33 C34 1.395(5)
C33 H33 0.9500
C34 C35 1.390(7)
C34 H34 0.9500
C35 C36 1.410(7)
C35 H35 0.9500
C36 H36 0.9500

loop_
_geom_torsion_atom_site_label_1
_geom_torsion_atom_site_label_2
_geom_torsion_atom_site_label_3
_geom_torsion_atom_site_label_4
_geom_torsion
N2 S1 N1 C1 0.2(3)
N1 S1 N2 C2 -0.1(3)
S1 N1 C1 C2 -0.3(4)
S1 N1 C1 C6 179.9(3)
S1 N2 C2 C1 -0.1(4)
S1 N2 C2 C3 179.6(3)
N1 C1 C2 N2 0.3(4)
C6 C1 C2 N2 -179.9(3)
N1 C1 C2 C3 -179.5(3)
C6 C1 C2 C3 0.4(5)
N2 C2 C3 C4 -177.4(3)
C1 C2 C3 C4 2.3(5)
N2 C2 C3 C9 5.2(5)
C1 C2 C3 C9 -175.0(3)
C2 C3 C4 C5 -3.2(5)
C9 C3 C4 C5 174.0(3)
C3 C4 C5 C6 1.5(5)
C4 C5 C6 C1 1.3(5)
C4 C5 C6 C7 -179.0(3)
N1 C1 C6 C5 177.6(3)
C2 C1 C6 C5 -2.2(5)
N1 C1 C6 C7 -2.1(5)
C2 C1 C6 C7 178.1(3)
C5 C6 C7 C8 165(6)
C1 C6 C7 C8 -15(6)
C6 C7 C8 C27 46(11)
C4 C3 C9 C10 -129(6)
C2 C3 C9 C10 49(6)
C3 C9 C10 C11 -4(16)
C9 C10 C11 C16 -154(11)
C9 C10 C11 C12 24(12)
C16 C11 C12 C13 1.0(6)
C10 C11 C12 C13 -176.7(3)
C11 C12 C13 C14 0.3(5)
C12 C13 C14 C15 -1.6(6)
C12 C13 C14 C17 178.3(3)
C13 C14 C15 C16 1.6(8)
C17 C14 C15 C16 -178.4(5)
C12 C11 C16 C15 -1.1(8)
C10 C11 C16 C15 176.6(5)
C14 C15 C16 C11 -0.2(9)
C15 C14 C17 C18 -159.0(4)
C13 C14 C17 C18 21.0(5)
C15 C14 C17 C21 21.8(5)
C13 C14 C17 C21 -158.1(3)
C15 C14 C17 Fe2 111.5(4)
C13 C14 C17 Fe2 -68.4(4)
C22 Fe2 C17 C18 -120.6(2)
C23 Fe2 C17 C18 -79.1(3)
C26 Fe2 C17 C18 -161.8(2)
C25 Fe2 C17 C18 169.5(4)
C20 Fe2 C17 C18 80.6(2)
C21 Fe2 C17 C18 118.3(3)
C24 Fe2 C17 C18 -50.7(5)
C19 Fe2 C17 C18 37.21(18)
C22 Fe2 C17 C21 121.1(2)
C23 Fe2 C17 C21 162.5(2)
C18 Fe2 C17 C21 -118.3(3)
C26 Fe2 C17 C21 79.9(2)
C25 Fe2 C17 C21 51.1(4)
C20 Fe2 C17 C21 -37.8(2)
C24 Fe2 C17 C21 -169.1(4)
C19 Fe2 C17 C21 -81.1(2)
C22 Fe2 C17 C14 0.3(3)
C23 Fe2 C17 C14 41.8(3)
C18 Fe2 C17 C14 120.9(3)
C26 Fe2 C17 C14 -40.9(3)
C25 Fe2 C17 C14 -69.7(5)
C20 Fe2 C17 C14 -158.6(3)
C21 Fe2 C17 C14 -120.8(4)
C24 Fe2 C17 C14 70.1(5)
C19 Fe2 C17 C14 158.1(3)
C21 C17 C18 C19 -0.1(3)
C14 C17 C18 C19 -179.4(3)
Fe2 C17 C18 C19 -59.6(2)
C21 C17 C18 Fe2 59.6(2)
C14 C17 C18 Fe2 -119.7(3)
C22 Fe2 C18 C19 -162.9(2)
C23 Fe2 C18 C19 -120.6(3)
C26 Fe2 C18 C19 164.9(4)
C25 Fe2 C18 C19 -49.2(5)
C17 Fe2 C18 C19 119.9(3)
C20 Fe2 C18 C19 37.6(2)
C21 Fe2 C18 C19 81.4(2)
C24 Fe2 C18 C19 -79.5(3)
C22 Fe2 C18 C17 77.3(2)
C23 Fe2 C18 C17 119.5(2)
C26 Fe2 C18 C17 45.0(5)
C25 Fe2 C18 C17 -169.1(4)
C20 Fe2 C18 C17 -82.2(2)
C21 Fe2 C18 C17 -38.49(17)
C24 Fe2 C18 C17 160.6(2)
C19 Fe2 C18 C17 -119.9(3)
C17 C18 C19 C20 0.0(4)
Fe2 C18 C19 C20 -59.4(2)
C17 C18 C19 Fe2 59.4(2)
C22 Fe2 C19 C20 161.6(4)
C23 Fe2 C19 C20 -163.1(2)
C18 Fe2 C19 C20 118.9(3)
C26 Fe2 C19 C20 -44.5(5)
C25 Fe2 C19 C20 -79.7(3)
C17 Fe2 C19 C20 81.4(2)
C21 Fe2 C19 C20 36.99(19)
C24 Fe2 C19 C20 -120.7(2)
C22 Fe2 C19 C18 42.7(5)
C23 Fe2 C19 C18 77.9(3)
C26 Fe2 C19 C18 -163.4(4)
C25 Fe2 C19 C18 161.4(2)
C17 Fe2 C19 C18 -37.53(19)
C20 Fe2 C19 C18 -118.9(3)
C21 Fe2 C19 C18 -81.9(2)
C24 Fe2 C19 C18 120.4(2)
C18 C19 C20 C21 0.1(4)
Fe2 C19 C20 C21 -59.0(2)
C18 C19 C20 Fe2 59.0(2)
C22 Fe2 C20 C19 -160.8(4)
C23 Fe2 C20 C19 42.8(5)
C18 Fe2 C20 C19 -37.90(19)
C26 Fe2 C20 C19 163.2(2)
C25 Fe2 C20 C19 120.4(2)
C17 Fe2 C20 C19 -82.1(2)
C21 Fe2 C20 C19 -120.5(3)
C24 Fe2 C20 C19 79.1(3)
C22 Fe2 C20 C21 -40.3(5)
C23 Fe2 C20 C21 163.3(4)
C18 Fe2 C20 C21 82.6(2)
C26 Fe2 C20 C21 -76.3(3)
C25 Fe2 C20 C21 -119.1(2)
C17 Fe2 C20 C21 38.4(2)
C24 Fe2 C20 C21 -160.4(2)
C19 Fe2 C20 C21 120.5(3)
C19 C20 C21 C17 -0.1(4)
Fe2 C20 C21 C17 -59.2(2)
C19 C20 C21 Fe2 59.1(2)
C18 C17 C21 C20 0.1(3)
C14 C17 C21 C20 179.4(3)
Fe2 C17 C21 C20 59.5(2)
C18 C17 C21 Fe2 -59.4(2)
C14 C17 C21 Fe2 119.9(3)
C22 Fe2 C21 C20 164.3(2)
C23 Fe2 C21 C20 -163.4(4)
C18 Fe2 C21 C20 -80.4(2)
C26 Fe2 C21 C20 122.6(2)
C25 Fe2 C21 C20 81.0(3)
C17 Fe2 C21 C20 -118.7(3)
C24 Fe2 C21 C20 50.6(5)
C19 Fe2 C21 C20 -36.7(2)
C22 Fe2 C21 C17 -77.0(3)
C23 Fe2 C21 C17 -44.8(5)
C18 Fe2 C21 C17 38.22(18)
C26 Fe2 C21 C17 -118.8(2)
C25 Fe2 C21 C17 -160.3(2)
C20 Fe2 C21 C17 118.7(3)
C24 Fe2 C21 C17 169.2(4)
C19 Fe2 C21 C17 81.9(2)
C23 Fe2 C22 C26 118.7(4)
C18 Fe2 C22 C26 -162.0(2)
C25 Fe2 C22 C26 38.2(3)
C17 Fe2 C22 C26 -120.3(3)
C20 Fe2 C22 C26 -48.6(5)
C21 Fe2 C22 C26 -78.4(3)
C24 Fe2 C22 C26 80.7(3)
C19 Fe2 C22 C26 166.6(4)
C18 Fe2 C22 C23 79.2(3)
C26 Fe2 C22 C23 -118.7(4)
C25 Fe2 C22 C23 -80.6(3)
C17 Fe2 C22 C23 120.9(3)
C20 Fe2 C22 C23 -167.3(4)
C21 Fe2 C22 C23 162.9(2)
C24 Fe2 C22 C23 -38.0(3)
C19 Fe2 C22 C23 47.9(5)
C26 C22 C23 C24 0.6(4)
Fe2 C22 C23 C24 60.6(3)
C26 C22 C23 Fe2 -59.9(3)
C22 Fe2 C23 C24 -118.2(4)
C18 Fe2 C23 C24 122.5(3)
C26 Fe2 C23 C24 -80.4(3)
C25 Fe2 C23 C24 -36.5(3)
C17 Fe2 C23 C24 164.9(2)
C20 Fe2 C23 C24 49.3(6)
C21 Fe2 C23 C24 -161.9(4)
C19 Fe2 C23 C24 80.8(3)
C18 Fe2 C23 C22 -119.2(3)
C26 Fe2 C23 C22 37.8(2)
C25 Fe2 C23 C22 81.7(3)
C17 Fe2 C23 C22 -76.9(3)
C20 Fe2 C23 C22 167.5(4)
C21 Fe2 C23 C22 -43.6(6)
C24 Fe2 C23 C22 118.2(4)
C19 Fe2 C23 C22 -161.0(2)
C22 C23 C24 C25 -0.8(4)
Fe2 C23 C24 C25 59.1(3)
C22 C23 C24 Fe2 -59.9(3)
C22 Fe2 C24 C25 -81.6(3)
C23 Fe2 C24 C25 -120.0(4)
C18 Fe2 C24 C25 163.9(2)
C26 Fe2 C24 C25 -37.6(2)
C17 Fe2 C24 C25 -158.4(4)
C20 Fe2 C24 C25 79.2(3)
C21 Fe2 C24 C25 41.9(6)
C19 Fe2 C24 C25 121.3(3)
C22 Fe2 C24 C23 38.4(3)
C18 Fe2 C24 C23 -76.1(3)
C26 Fe2 C24 C23 82.3(3)
C25 Fe2 C24 C23 120.0(4)
C17 Fe2 C24 C23 -38.4(5)
C20 Fe2 C24 C23 -160.9(3)
C21 Fe2 C24 C23 161.8(4)
C19 Fe2 C24 C23 -118.7(3)
C23 C24 C25 C26 0.7(5)
Fe2 C24 C25 C26 59.3(3)
C23 C24 C25 Fe2 -58.6(3)
C22 Fe2 C25 C24 81.7(3)
C23 Fe2 C25 C24 37.4(3)
C18 Fe2 C25 C24 -41.3(5)
C26 Fe2 C25 C24 119.8(4)
C17 Fe2 C25 C24 158.8(3)
C20 Fe2 C25 C24 -120.3(3)
C21 Fe2 C25 C24 -163.3(2)
C19 Fe2 C25 C24 -77.9(3)
C22 Fe2 C25 C26 -38.1(3)
C23 Fe2 C25 C26 -82.4(3)
C18 Fe2 C25 C26 -161.1(4)
C17 Fe2 C25 C26 39.0(5)
C20 Fe2 C25 C26 119.9(3)
C21 Fe2 C25 C26 77.0(3)
C24 Fe2 C25 C26 -119.8(4)
C19 Fe2 C25 C26 162.3(3)
C23 C22 C26 C25 -0.2(4)
Fe2 C22 C26 C25 -60.0(3)
C23 C22 C26 Fe2 59.8(3)
C24 C25 C26 C22 -0.3(4)
Fe2 C25 C26 C22 59.7(3)
C24 C25 C26 Fe2 -60.0(3)
C23 Fe2 C26 C22 -38.1(3)
C18 Fe2 C26 C22 44.2(5)
C25 Fe2 C26 C22 -118.3(4)
C17 Fe2 C26 C22 77.2(3)
C20 Fe2 C26 C22 161.4(2)
C21 Fe2 C26 C22 120.0(3)
C24 Fe2 C26 C22 -81.8(3)
C19 Fe2 C26 C22 -165.5(4)
C22 Fe2 C26 C25 118.3(4)
C23 Fe2 C26 C25 80.2(3)
C18 Fe2 C26 C25 162.5(4)
C17 Fe2 C26 C25 -164.5(2)
C20 Fe2 C26 C25 -80.3(3)
C21 Fe2 C26 C25 -121.7(3)
C24 Fe2 C26 C25 36.5(3)
C19 Fe2 C26 C25 -47.2(6)
C7 C8 C27 C28 -43(7)
C7 C8 C27 C31 137(7)
C7 C8 C27 Fe1 -132(7)
C28 Fe1 C27 C8 119.3(4)
C35 Fe1 C27 C8 -73.4(6)
C29 Fe1 C27 C8 157.3(3)
C32 Fe1 C27 C8 1.9(3)
C34 Fe1 C27 C8 76.4(6)
C33 Fe1 C27 C8 43.4(4)
C31 Fe1 C27 C8 -121.7(4)
C30 Fe1 C27 C8 -159.2(3)
C36 Fe1 C27 C8 -40.1(4)
C35 Fe1 C27 C28 167.3(5)
C29 Fe1 C27 C28 38.0(2)
C32 Fe1 C27 C28 -117.5(2)
C34 Fe1 C27 C28 -43.0(5)
C33 Fe1 C27 C28 -75.9(3)
C31 Fe1 C27 C28 119.0(3)
C30 Fe1 C27 C28 81.4(2)
C36 Fe1 C27 C28 -159.5(3)
C28 Fe1 C27 C31 -119.0(3)
C35 Fe1 C27 C31 48.3(6)
C29 Fe1 C27 C31 -81.0(2)
C32 Fe1 C27 C31 123.5(2)
C34 Fe1 C27 C31 -162.0(5)
C33 Fe1 C27 C31 165.1(2)
C30 Fe1 C27 C31 -37.6(2)
C36 Fe1 C27 C31 81.5(3)
C8 C27 C28 C29 179.5(3)
C31 C27 C28 C29 -0.8(4)
Fe1 C27 C28 C29 -59.8(2)
C8 C27 C28 Fe1 -120.7(3)
C31 C27 C28 Fe1 59.0(2)
C35 Fe1 C28 C29 -49.4(5)
C32 Fe1 C28 C29 -159.7(2)
C34 Fe1 C28 C29 -78.3(3)
C33 Fe1 C28 C29 -119.2(2)
C27 Fe1 C28 C29 118.7(3)
C31 Fe1 C28 C29 80.5(2)
C30 Fe1 C28 C29 37.1(2)
C36 Fe1 C28 C29 170.9(4)
C35 Fe1 C28 C27 -168.0(4)
C29 Fe1 C28 C27 -118.7(3)
C32 Fe1 C28 C27 81.7(3)
C34 Fe1 C28 C27 163.1(2)
C33 Fe1 C28 C27 122.2(2)
C31 Fe1 C28 C27 -38.16(19)
C30 Fe1 C28 C27 -81.6(2)
C36 Fe1 C28 C27 52.2(5)
C27 C28 C29 C30 0.3(4)
Fe1 C28 C29 C30 -59.5(3)
C27 C28 C29 Fe1 59.9(2)
C28 Fe1 C29 C30 119.9(3)
C35 Fe1 C29 C30 -79.7(3)
C32 Fe1 C29 C30 168.4(4)
C34 Fe1 C29 C30 -120.4(2)
C33 Fe1 C29 C30 -161.9(2)
C27 Fe1 C29 C30 81.5(2)
C31 Fe1 C29 C30 36.95(18)
C36 Fe1 C29 C30 -50.0(6)
C35 Fe1 C29 C28 160.4(3)
C32 Fe1 C29 C28 48.5(5)
C34 Fe1 C29 C28 119.7(2)
C33 Fe1 C29 C28 78.2(3)
C27 Fe1 C29 C28 -38.4(2)
C31 Fe1 C29 C28 -82.9(2)
C30 Fe1 C29 C28 -119.9(3)
C36 Fe1 C29 C28 -169.9(5)
C28 C29 C30 C31 0.2(4)
Fe1 C29 C30 C31 -58.8(2)
C28 C29 C30 Fe1 59.0(3)
C28 Fe1 C30 C29 -37.5(2)
C35 Fe1 C30 C29 119.6(3)
C32 Fe1 C30 C29 -165.1(4)
C34 Fe1 C30 C29 77.3(3)
C33 Fe1 C30 C29 42.7(5)
C27 Fe1 C30 C29 -81.9(2)
C31 Fe1 C30 C29 -120.4(3)
C36 Fe1 C30 C29 161.7(3)
C28 Fe1 C30 C31 82.9(2)
C35 Fe1 C30 C31 -120.0(3)
C29 Fe1 C30 C31 120.4(3)
C32 Fe1 C30 C31 -44.7(5)
C34 Fe1 C30 C31 -162.3(2)
C33 Fe1 C30 C31 163.1(4)
C27 Fe1 C30 C31 38.46(19)
C36 Fe1 C30 C31 -77.9(3)
C29 C30 C31 C27 -0.7(4)
Fe1 C30 C31 C27 -59.2(2)
C29 C30 C31 Fe1 58.5(3)
C8 C27 C31 C30 -179.4(3)
C28 C27 C31 C30 0.9(4)
Fe1 C27 C31 C30 59.6(2)
C8 C27 C31 Fe1 121.0(3)
C28 C27 C31 Fe1 -58.7(2)
C28 Fe1 C31 C30 -80.8(2)
C35 Fe1 C31 C30 79.4(3)
C29 Fe1 C31 C30 -36.90(19)
C32 Fe1 C31 C30 164.5(2)
C34 Fe1 C31 C30 43.7(6)
C33 Fe1 C31 C30 -159.7(5)
C27 Fe1 C31 C30 -118.8(3)
C36 Fe1 C31 C30 122.4(3)
C28 Fe1 C31 C27 38.05(19)
C35 Fe1 C31 C27 -161.8(3)
C29 Fe1 C31 C27 81.9(2)
C32 Fe1 C31 C27 -76.7(3)
C34 Fe1 C31 C27 162.5(5)
C33 Fe1 C31 C27 -40.9(6)
C30 Fe1 C31 C27 118.8(3)
C36 Fe1 C31 C27 -118.8(3)
C28 Fe1 C32 C33 76.6(3)
C35 Fe1 C32 C33 -81.4(3)
C29 Fe1 C32 C33 41.5(5)
C34 Fe1 C32 C33 -37.8(3)
C27 Fe1 C32 C33 119.9(2)
C31 Fe1 C32 C33 162.5(2)
C30 Fe1 C32 C33 -163.4(4)
C36 Fe1 C32 C33 -119.8(4)
C28 Fe1 C32 C36 -163.6(3)
C35 Fe1 C32 C36 38.4(3)
C29 Fe1 C32 C36 161.3(4)
C34 Fe1 C32 C36 82.0(3)
C33 Fe1 C32 C36 119.8(4)
C27 Fe1 C32 C36 -120.3(3)
C31 Fe1 C32 C36 -77.7(3)
C30 Fe1 C32 C36 -43.6(6)
C36 C32 C33 C34 -0.1(5)
Fe1 C32 C33 C34 59.6(3)
C36 C32 C33 Fe1 -59.7(3)
C28 Fe1 C33 C32 -120.5(3)
C35 Fe1 C33 C32 81.5(3)
C29 Fe1 C33 C32 -162.2(2)
C34 Fe1 C33 C32 118.9(4)
C27 Fe1 C33 C32 -78.9(3)
C31 Fe1 C33 C32 -47.8(6)
C30 Fe1 C33 C32 167.0(3)
C36 Fe1 C33 C32 37.4(3)
C28 Fe1 C33 C34 120.5(3)
C35 Fe1 C33 C34 -37.4(3)
C29 Fe1 C33 C34 78.9(3)
C32 Fe1 C33 C34 -118.9(4)
C27 Fe1 C33 C34 162.2(3)
C31 Fe1 C33 C34 -166.7(5)
C30 Fe1 C33 C34 48.1(5)
C36 Fe1 C33 C34 -81.6(3)
C32 C33 C34 C35 -0.1(5)
Fe1 C33 C34 C35 59.5(3)
C32 C33 C34 Fe1 -59.7(3)
C28 Fe1 C34 C35 163.9(3)
C29 Fe1 C34 C35 122.1(3)
C32 Fe1 C34 C35 -81.8(3)
C33 Fe1 C34 C35 -119.3(5)
C27 Fe1 C34 C35 -164.2(4)
C31 Fe1 C34 C35 49.0(7)
C30 Fe1 C34 C35 80.9(4)
C36 Fe1 C34 C35 -38.0(3)
C28 Fe1 C34 C33 -76.8(3)
C35 Fe1 C34 C33 119.3(5)
C29 Fe1 C34 C33 -118.6(3)
C32 Fe1 C34 C33 37.5(3)
C27 Fe1 C34 C33 -44.9(6)
C31 Fe1 C34 C33 168.3(4)
C30 Fe1 C34 C33 -159.8(3)
C36 Fe1 C34 C33 81.3(3)
C33 C34 C35 C36 0.3(5)
Fe1 C34 C35 C36 60.0(3)
C33 C34 C35 Fe1 -59.6(3)
C28 Fe1 C35 C34 -39.6(6)
C29 Fe1 C35 C34 -75.8(3)
C32 Fe1 C35 C34 80.8(3)
C33 Fe1 C35 C34 37.5(3)
C27 Fe1 C35 C34 163.5(4)
C31 Fe1 C35 C34 -160.3(3)
C30 Fe1 C35 C34 -118.1(3)
C36 Fe1 C35 C34 118.9(4)
C28 Fe1 C35 C36 -158.5(4)
C29 Fe1 C35 C36 165.3(3)
C32 Fe1 C35 C36 -38.1(3)
C34 Fe1 C35 C36 -118.9(4)
C33 Fe1 C35 C36 -81.4(3)
C27 Fe1 C35 C36 44.7(6)
C31 Fe1 C35 C36 80.9(3)
C30 Fe1 C35 C36 123.1(3)
C33 C32 C36 C35 0.3(5)
Fe1 C32 C36 C35 -59.4(3)
C33 C32 C36 Fe1 59.7(3)
C34 C35 C36 C32 -0.4(5)
Fe1 C35 C36 C32 59.5(3)
C34 C35 C36 Fe1 -59.9(3)
C28 Fe1 C36 C32 40.3(6)
C35 Fe1 C36 C32 -118.2(4)
C29 Fe1 C36 C32 -157.8(5)
C34 Fe1 C36 C32 -80.7(3)
C33 Fe1 C36 C32 -37.0(3)
C27 Fe1 C36 C32 78.8(3)
C31 Fe1 C36 C32 122.6(3)
C30 Fe1 C36 C32 164.8(2)
C28 Fe1 C36 C35 158.5(4)
C29 Fe1 C36 C35 -39.5(7)
C32 Fe1 C36 C35 118.2(4)
C34 Fe1 C36 C35 37.6(3)
C33 Fe1 C36 C35 81.2(3)
C27 Fe1 C36 C35 -163.0(3)
C31 Fe1 C36 C35 -119.1(3)
C30 Fe1 C36 C35 -77.0(3)
